data_4327510
loop_
_publ_author_name
'Thomas M. Klap\"otke'
'Burkhard Krumm'
'Peter Mayer'
'Holger Piotrowski'
'Oliver P. Ruscitti'
'Alexander Schiller'

_publ_contact_author_address
;
Department Chemie
Ludwig-Maximilians Universit\"at
Butenandtstra\&se 5-13 (Haus D)
D-81377 M\"unchen
Bundesrepublik Deutschland
;
_publ_contact_author_email thomas.m.klapoetke@cup.uni-muenchen.de
_publ_contact_author_fax +49-89-2180-7492
_publ_contact_author_name 'Thomas M. Klapo\"tke'
_publ_section_title
;
 Novel Organotellurium(IV) Diazides and Triazides#
;
_journal_name_full 'Inorganic Chemistry'
_journal_page_first 1184
_journal_page_last 1193
_journal_paper_doi 10.1021/ic011026+
_journal_volume 41
_journal_year 2002
_chemical_compound_source
;
crystal provided by O. Ruscitti
;
_chemical_formula_moiety 'Te, 3(N3), C H C2 H6'
_chemical_formula_sum 'C3 H7 N9 Te'
_chemical_formula_weight 296.75
_chemical_name_common Te-N3-CH(CH3)2
_space_group_IT_number 15
_symmetry_cell_setting monoclinic
_symmetry_Int_Tables_number 15
_symmetry_space_group_name_Hall '-C 2yc'
_symmetry_space_group_name_H-M 'C 1 2/c 1'
_atom_sites_solution_hydrogens geom
_atom_sites_solution_primary direct
_atom_sites_solution_secondary difmap
_audit_author_name 'Piotrowski, H.'
_audit_block_code Te_N3_CH(CH3)2_e244_klapoetke
_audit_creation_date 26-Oct-00
_audit_creation_method 'form98_1/compatible with shelxl97-2'
_cell_angle_alpha 90
_cell_angle_beta 114.260(9)
_cell_angle_gamma 90
_cell_formula_units_Z 8
_cell_length_a 20.0582(15)
_cell_length_b 6.9620(3)
_cell_length_c 15.0296(12)
_cell_measurement_reflns_used 5000
_cell_measurement_temperature 200(3)
_cell_measurement_theta_max 25.9
_cell_measurement_theta_min 2.3
_cell_volume 1913.5(3)
_computing_cell_refinement 'Stoe IPDS software (Darmstadt, Germany)'
_computing_data_collection 'Stoe IPDS software (Darmstadt, Germany)'
_computing_data_reduction 'Stoe IPDS software (Darmstadt, Germany)'
_computing_molecular_graphics
;ORTEP (M. N. Burnett, C. K. Johnson, ORTEP-III: Oak Ridge Thermal Ellipsoid
  Plot Program for Crystal Structure Illustrations, Oak Ridge National
  Laboratory Report ORNL-6895, 1996). Windows version (L. J. Farrugia, Univ.
  Glasgow) used --- SCHAKAL (E. Keller, University of  Freiburg (Breisgau),
  Germany, 1995).
;
_computing_publication_material
;PLATON (A. L. Spek, Acta Crystallogr, Sect. A, 1990, 46, C34, 1995 version).
--- T.B.Cohen, Pure Appl. Chem. 1996,68,2339-2359 (atomic masses).
;
_computing_structure_refinement 'SHELXL-97 (G. M. Sheldrick. University of G\"ottingen, 97-2 version)'
_computing_structure_solution
;
SIR97 (Cascarano et al.,Acta Crystallogr., Sect A, 1996, C79)
;
_diffrn_ambient_temperature 200(3)
_diffrn_measured_fraction_theta_full 0.988
_diffrn_measured_fraction_theta_max 0.988
_diffrn_measurement_device 'image-plate area detector'
_diffrn_measurement_device_type 'Stoe IPDS'
_diffrn_measurement_method 'area detection'
_diffrn_radiation_collimation '0.5 mm collimator'
_diffrn_radiation_monochromator graphite
_diffrn_radiation_source 'fine-focus sealed tube'
_diffrn_radiation_type MoK\a
_diffrn_radiation_wavelength 0.71073
_diffrn_reflns_av_R_equivalents 0.0465
_diffrn_reflns_av_sigmaI/netI 0.0475
_diffrn_reflns_limit_h_max 24
_diffrn_reflns_limit_h_min -23
_diffrn_reflns_limit_k_max 8
_diffrn_reflns_limit_k_min -8
_diffrn_reflns_limit_l_max 18
_diffrn_reflns_limit_l_min -18
_diffrn_reflns_number 6478
_diffrn_reflns_theta_full 25.95
_diffrn_reflns_theta_max 25.95
_diffrn_reflns_theta_min 2.23
_exptl_absorpt_coefficient_mu 3.084
_exptl_absorpt_correction_T_max 0.9445
_exptl_absorpt_correction_T_min 0.6891
_exptl_absorpt_correction_type numerical
_exptl_absorpt_process_details 'XRed, rev. 1.09, Stoe (Darmstadt, Germany)'
_exptl_crystal_colour colourless
_exptl_crystal_density_diffrn 2.0602(2)
_exptl_crystal_description platelet
_exptl_crystal_F_000 1120
_exptl_crystal_size_max 0.18
_exptl_crystal_size_mid 0.05
_exptl_crystal_size_min 0.02
_refine_diff_density_max 0.693
_refine_diff_density_min -0.680
_refine_diff_density_rms 0.107
_refine_ls_extinction_method none
_refine_ls_goodness_of_fit_ref 0.878
_refine_ls_hydrogen_treatment refall
_refine_ls_matrix_type full
_refine_ls_number_parameters 146
_refine_ls_number_reflns 1854
_refine_ls_number_restraints 0
_refine_ls_restrained_S_all 0.878
_refine_ls_R_factor_all 0.0389
_refine_ls_R_factor_gt 0.0238
_refine_ls_shift/su_max 0.001
_refine_ls_shift/su_mean 0.000
_refine_ls_structure_factor_coef Fsqd
_refine_ls_weighting_details 'calc w=1/[\s^2^(Fo^2^)+(0.0201P)^2^+0.0000P] where P=(Fo^2^+2Fc^2^)/3'
_refine_ls_weighting_scheme calc
_refine_ls_wR_factor_gt 0.0448
_refine_ls_wR_factor_ref 0.0469
_reflns_number_gt 1412
_reflns_number_total 1854
_reflns_threshold_expression >2sigma(I)
_cod_data_source_file ic0110262B_3.cif
_cod_data_source_block e244
_cod_depositor_comments
;

2021-04-14
Z value and formula fixed to values more according to usual
chemical conventions.                 miguel
;
_cod_original_formula_sum 'C6 H14 N18 Te2'
_cod_original_formula_weight 593.50
_cod_original_formula_moiety 'Te2, 6(N3), 2(C H C2 H6)'
_cod_original_formula_units_Z 4
_cod_original_cell_volume 1913.5(2)
_cod_original_sg_symbol_H-M 'C 2/c'
_cod_database_code 4327510
_kl_diffrn_detector_area_phi_start 0.0
_kl_diffrn_detector_area_phi_end 180.0
_kl_diffrn_detector_area_phi_incr 1.0
_kl_diffrn_detector_area_expos_time 8.00_min
_kl_diffrn_detector_area_plate_dist 70.0_mm
_kl_diffrn_detector_area_eff_mos_spread 0.008
_kl_diffrn_detector_area_profile_min 11
_kl_diffrn_detector_area_profile_max 17

loop_
_symmetry_equiv_pos_as_xyz
'x, y, z'
'-x, y, -z+1/2'
'x+1/2, y+1/2, z'
'-x+1/2, y+1/2, -z+1/2'
'-x, -y, -z'
'x, -y, z-1/2'
'-x+1/2, -y+1/2, -z'
'x+1/2, -y+1/2, z-1/2'

loop_
_atom_site_label
_atom_site_type_symbol
_atom_site_fract_x
_atom_site_fract_y
_atom_site_fract_z
_atom_site_U_iso_or_equiv
_atom_site_adp_type
_atom_site_occupancy
_atom_site_symmetry_multiplicity
_atom_site_calc_flag
Te Te 0.687867(15) 0.18361(3) 0.581971(19) 0.02682(8) Uani 1 1 d
N1 N 0.60974(19) 0.0085(5) 0.6130(3) 0.0406(9) Uani 1 1 d
N2 N 0.63399(19) -0.0967(5) 0.6835(2) 0.0299(7) Uani 1 1 d
N3 N 0.6513(2) -0.2011(6) 0.7475(3) 0.0477(10) Uani 1 1 d
N4 N 0.7369(2) 0.4296(5) 0.5345(3) 0.0348(8) Uani 1 1 d
N5 N 0.74100(19) 0.5829(5) 0.5733(3) 0.0337(8) Uani 1 1 d
N6 N 0.7469(3) 0.7300(6) 0.6085(4) 0.0613(13) Uani 1 1 d
N7 N 0.6569(3) 0.4062(5) 0.6460(3) 0.0539(12) Uani 1 1 d
N8 N 0.6216(2) 0.3690(5) 0.6938(3) 0.0421(9) Uani 1 1 d
N9 N 0.5894(3) 0.3534(7) 0.7386(4) 0.0659(14) Uani 1 1 d
C1 C 0.6020(2) 0.1981(8) 0.4361(3) 0.0388(10) Uani 1 1 d
H1 H 0.631(2) 0.256(6) 0.407(3) 0.035(12) Uiso 1 1 d
C2 C 0.5419(3) 0.3369(10) 0.4313(5) 0.0648(16) Uani 1 1 d
H12 H 0.564(2) 0.469(7) 0.454(3) 0.035(12) Uiso 1 1 d
H22 H 0.504(4) 0.346(10) 0.361(5) 0.11(2) Uiso 1 1 d
H32 H 0.519(3) 0.284(8) 0.473(4) 0.066(17) Uiso 1 1 d
C3 C 0.5747(3) -0.0003(9) 0.3988(4) 0.0526(14) Uani 1 1 d
H13 H 0.539(3) 0.006(9) 0.320(4) 0.088(19) Uiso 1 1 d
H23 H 0.544(3) -0.052(8) 0.428(3) 0.053(14) Uiso 1 1 d
H33 H 0.612(3) -0.085(9) 0.406(4) 0.072(19) Uiso 1 1 d

loop_
_atom_site_aniso_label
_atom_site_aniso_U_11
_atom_site_aniso_U_22
_atom_site_aniso_U_33
_atom_site_aniso_U_23
_atom_site_aniso_U_13
_atom_site_aniso_U_12
Te 0.02872(13) 0.02348(11) 0.03439(13) -0.00065(14) 0.01915(10) -0.00240(15)
N1 0.0321(19) 0.042(2) 0.052(2) 0.0105(18) 0.0219(18) -0.0057(17)
N2 0.0332(19) 0.0301(17) 0.0343(19) -0.0032(16) 0.0218(16) -0.0032(15)
N3 0.061(3) 0.049(2) 0.041(2) 0.007(2) 0.0298(19) 0.007(2)
N4 0.044(2) 0.0253(18) 0.049(2) -0.0025(16) 0.0334(18) -0.0047(16)
N5 0.042(2) 0.024(2) 0.048(2) 0.0035(16) 0.0319(18) -0.0015(15)
N6 0.096(4) 0.029(2) 0.093(3) -0.015(2) 0.073(3) -0.010(2)
N7 0.091(3) 0.031(2) 0.078(3) -0.010(2) 0.073(3) -0.008(2)
N8 0.055(2) 0.035(2) 0.051(2) 0.0048(16) 0.036(2) 0.0085(16)
N9 0.083(3) 0.063(3) 0.086(3) 0.019(2) 0.070(3) 0.020(3)
C1 0.028(2) 0.057(3) 0.033(2) 0.006(2) 0.0145(18) 0.000(2)
C2 0.043(3) 0.065(4) 0.084(4) 0.017(4) 0.023(3) 0.017(3)
C3 0.037(3) 0.069(4) 0.050(3) -0.015(3) 0.017(3) -0.013(3)

loop_
_atom_type_symbol
_atom_type_description
_atom_type_scat_dispersion_real
_atom_type_scat_dispersion_imag
_atom_type_scat_source
C C 0.0033 0.0016 'International Tables Vol C Tables 4.2.6.8 and 6.1.1.4'
H H 0.0000 0.0000 'International Tables Vol C Tables 4.2.6.8 and 6.1.1.4'
N N 0.0061 0.0033 'International Tables Vol C Tables 4.2.6.8 and 6.1.1.4'
Te Te -0.5308 1.6751 'International Tables Vol C Tables 4.2.6.8 and 6.1.1.4'

loop_
_exptl_crystal_face_index_h
_exptl_crystal_face_index_k
_exptl_crystal_face_index_l
_exptl_crystal_face_perp_dist
0 -1 -1 0.0850
0 1 1 0.0630
-1 0 1 0.0350
1 0 -1 0.0230
1 0 0 0.0080
-1 0 0 0.0080

loop_
_geom_angle_atom_site_label_1
_geom_angle_atom_site_label_2
_geom_angle_atom_site_label_3
_geom_angle
_geom_angle_site_symmetry_1
_geom_angle_site_symmetry_3
N7 Te C1 99.90(19) . .
N7 Te N1 86.53(15) . .
C1 Te N1 84.26(16) . .
N7 Te N4 80.12(12) . .
C1 Te N4 84.95(16) . .
N1 Te N4 161.12(14) . .
N7 Te N4 146.68(13) . 7_656
C1 Te N4 78.03(14) . 7_656
N1 Te N4 125.77(12) . 7_656
N4 Te N4 66.56(13) . 7_656
N7 Te N3 80.73(16) . 4_656
C1 Te N3 153.59(15) . 4_656
N1 Te N3 122.02(12) . 4_656
N4 Te N3 69.06(12) . 4_656
N4 Te N3 87.07(10) 7_656 4_656
N7 Te N6 145.07(14) . 1_545
C1 Te N6 105.11(16) . 1_545
N1 Te N6 72.35(12) . 1_545
N4 Te N6 125.62(12) . 1_545
N4 Te N6 63.93(10) 7_656 1_545
N3 Te N6 87.22(12) 4_656 1_545
N2 N1 Te 117.3(3) . .
N3 N2 N1 174.6(4) . .
N5 N4 Te 118.5(3) . .
N6 N5 N4 177.2(4) . .
N8 N7 Te 118.3(3) . .
N9 N8 N7 173.4(5) . .
C3 C1 C2 113.8(5) . .
C3 C1 Te 110.6(4) . .
C2 C1 Te 111.3(4) . .
C3 C1 H1 114(2) . .
C2 C1 H1 110(3) . .
Te C1 H1 96(2) . .
C1 C2 H12 109(2) . .
C1 C2 H22 110(4) . .
H12 C2 H22 109(5) . .
C1 C2 H32 107(3) . .
H12 C2 H32 112(4) . .
H22 C2 H32 110(5) . .
C1 C3 H13 110(3) . .
C1 C3 H23 112(3) . .
H13 C3 H23 105(4) . .
C1 C3 H33 112(4) . .
H13 C3 H33 107(5) . .
H23 C3 H33 111(5) . .

loop_
_geom_bond_atom_site_label_1
_geom_bond_atom_site_label_2
_geom_bond_distance
_geom_bond_site_symmetry_2
Te N7 2.050(4) .
Te C1 2.163(4) .
Te N1 2.182(3) .
Te N4 2.233(3) .
Te N4 2.852(3) 7_656
Te N3 3.290(4) 4_656
Te N6 3.339(4) 1_545
N1 N2 1.214(5) .
N2 N3 1.140(5) .
N4 N5 1.203(5) .
N5 N6 1.136(5) .
N7 N8 1.226(5) .
N8 N9 1.113(5) .
C1 C3 1.507(7) .
C1 C2 1.523(7) .
C1 H1 0.95(4) .
C2 H12 1.02(5) .
C2 H22 1.02(7) .
C2 H32 0.99(6) .
C3 H13 1.10(6) .
C3 H23 0.97(5) .
C3 H33 0.93(6) .

loop_
_geom_torsion_atom_site_label_1
_geom_torsion_atom_site_label_2
_geom_torsion_atom_site_label_3
_geom_torsion_atom_site_label_4
_geom_torsion
_geom_torsion_site_symmetry_1
N7 Te N1 N2 -100.6(3) .
C1 Te N1 N2 159.0(3) .
N4 Te N1 N2 -145.5(4) .
N4 Te N1 N2 88.3(3) 7_656
N3 Te N1 N2 -23.8(4) 4_656
N6 Te N1 N2 51.2(3) 1_545
Te N1 N2 N3 -174(4) .
N7 Te N4 N5 13.3(4) .
C1 Te N4 N5 114.3(4) .
N1 Te N4 N5 58.9(6) .
N4 Te N4 N5 -166.6(4) 7_656
N3 Te N4 N5 -70.5(3) 4_656
N6 Te N4 N5 -140.8(3) 1_545
Te N4 N5 N6 163(10) .
C1 Te N7 N8 97.4(4) .
N1 Te N7 N8 13.8(4) .
N4 Te N7 N8 -179.6(4) .
N4 Te N7 N8 -179.4(3) 7_656
N3 Te N7 N8 -109.4(4) 4_656
N6 Te N7 N8 -38.1(6) 1_545
Te N7 N8 N9 -179(100) .
N7 Te C1 C3 -136.9(3) .
N1 Te C1 C3 -51.4(3) .
N4 Te C1 C3 144.1(3) .
N4 Te C1 C3 77.0(3) 7_656
N3 Te C1 C3 134.1(4) 4_656
N6 Te C1 C3 18.5(4) 1_545
N7 Te C1 C2 -9.4(4) .
N1 Te C1 C2 76.1(4) .
N4 Te C1 C2 -88.4(4) .
N4 Te C1 C2 -155.5(4) 7_656
N3 Te C1 C2 -98.4(4) 4_656
N6 Te C1 C2 146.0(4) 1_545
